data_7705260
loop_
_publ_author_name
'Xu, Bo-Wei'
'Niu, Ru-Jie'
'Liu, Quan'
'Yang, Jun-Yi'
'Zhang, Wen-Hua'
'Young, David J.'

_publ_section_title
;
 Similarities and differences between Mn(II) and Zn(II) coordination
 polymers supported by porphyrin-based ligands: synthesis, structures and
 nonlinear optical properties.
;
_journal_issue 36
_journal_name_full 'Dalton transactions (Cambridge, England : 2003)'
_journal_page_first 12622
_journal_page_last 12631
_journal_paper_doi 10.1039/d0dt02450c
_journal_volume 49
_journal_year 2020
_chemical_formula_moiety 'C44 H32 Mn N8 [+ solvent]'
_chemical_formula_sum 'C44 H32 Mn N8'
_chemical_formula_weight 727.71
_space_group_crystal_system monoclinic
_space_group_IT_number 5
_space_group_name_Hall 'C 2y'
_space_group_name_H-M_alt 'C 1 2 1'
_atom_sites_solution_hydrogens geom
_audit_creation_method SHELXL-2016/6
_audit_update_record
;
2020-06-16 deposited with the CCDC.	2020-08-24 downloaded from the CCDC.
;
_cell_angle_alpha 90
_cell_angle_beta 95.861(2)
_cell_angle_gamma 90
_cell_formula_units_Z 4
_cell_length_a 31.541(2)
_cell_length_b 9.6191(8)
_cell_length_c 14.6584(10)
_cell_measurement_reflns_used 7257
_cell_measurement_temperature 180(2)
_cell_measurement_theta_max 25.09
_cell_measurement_theta_min 3.11
_cell_volume 4424.1(6)
_computing_cell_refinement 'Bruker ApexII'
_computing_data_collection 'Bruker ApexII'
_computing_data_reduction 'Bruker ApexII'
_computing_molecular_graphics 'SHELXL-2016/6 (Sheldrick, 2016)'
_computing_publication_material 'publCIF (Westrip, 2010)'
_computing_structure_refinement 'SHELXL-2016/6 (Sheldrick, 2016)'
_computing_structure_solution 'SHELXL-2016/6 (Sheldrick, 2016)'
_diffrn_ambient_temperature 180(2)
_diffrn_measured_fraction_theta_full 0.997
_diffrn_measured_fraction_theta_max 0.993
_diffrn_measurement_device_type 'Bruker APEX II'
_diffrn_measurement_method 'phi and omega scans'
_diffrn_radiation_type MoK\a
_diffrn_radiation_wavelength 0.71073
_diffrn_reflns_av_R_equivalents 0.1054
_diffrn_reflns_av_unetI/netI 0.1820
_diffrn_reflns_Laue_measured_fraction_full 0.997
_diffrn_reflns_Laue_measured_fraction_max 0.993
_diffrn_reflns_limit_h_max 40
_diffrn_reflns_limit_h_min -42
_diffrn_reflns_limit_k_max 12
_diffrn_reflns_limit_k_min -12
_diffrn_reflns_limit_l_max 19
_diffrn_reflns_limit_l_min -19
_diffrn_reflns_number 32935
_diffrn_reflns_point_group_measured_fraction_full 0.998
_diffrn_reflns_point_group_measured_fraction_max 0.994
_diffrn_reflns_theta_full 25.242
_diffrn_reflns_theta_max 28.520
_diffrn_reflns_theta_min 3.072
_diffrn_standards_decay_% 0
_diffrn_standards_interval_count 0
_diffrn_standards_interval_time 0
_diffrn_standards_number 0
_exptl_absorpt_coefficient_mu 0.335
_exptl_absorpt_correction_T_max 0.983
_exptl_absorpt_correction_T_min 0.967
_exptl_absorpt_correction_type multi-scan
_exptl_absorpt_process_details
;
 Sheldrick, G.M. SADABS (Program for Scaling and Correction of Area Detector
 Data), version 2008/1; University of G\"ottingen: G\"ottingen, Germany, 2008.
;
_exptl_crystal_colour black
_exptl_crystal_density_diffrn 1.093
_exptl_crystal_description block
_exptl_crystal_F_000 1508
_exptl_crystal_size_max 0.100
_exptl_crystal_size_mid 0.100
_exptl_crystal_size_min 0.050
_refine_diff_density_max 1.489
_refine_diff_density_min -0.405
_refine_diff_density_rms 0.082
_refine_ls_abs_structure_details
;
 Refined as an inversion twin.
;
_refine_ls_abs_structure_Flack 0.38(3)
_refine_ls_extinction_method none
_refine_ls_goodness_of_fit_ref 0.965
_refine_ls_hydrogen_treatment constr
_refine_ls_matrix_type full
_refine_ls_number_parameters 483
_refine_ls_number_reflns 11137
_refine_ls_number_restraints 25
_refine_ls_restrained_S_all 0.977
_refine_ls_R_factor_all 0.1672
_refine_ls_R_factor_gt 0.0793
_refine_ls_shift/su_max 0.004
_refine_ls_shift/su_mean 0.000
_refine_ls_structure_factor_coef Fsqd
_refine_ls_weighting_details 'w=1/[\s^2^(Fo^2^)+(0.0978P)^2^] where P=(Fo^2^+2Fc^2^)/3'
_refine_ls_weighting_scheme calc
_refine_ls_wR_factor_gt 0.1559
_refine_ls_wR_factor_ref 0.1896
_reflns_Friedel_coverage 0.891
_reflns_Friedel_fraction_full 0.999
_reflns_Friedel_fraction_max 0.995
_reflns_number_gt 6078
_reflns_number_total 11137
_reflns_threshold_expression 'I > 2\s(I)'
_cod_data_source_file d0dt02450c2.cif
_cod_data_source_block MN-TMPP
_cod_depositor_comments 'Adding full bibliography for 7705260--7705263.cif.'
_cod_original_sg_symbol_H-M 'C 2'
_cod_database_code 7705260
_publcif_datablock.id {ac8c9d45-bf97-42c8-83e8-833743456a5b}

_shelx_shelxl_version_number 2016/6
_shelx_space_group_comment
;
The symmetry employed for this shelxl refinement is uniquely defined
by the following loop, which should always be used as a source of
symmetry information in preference to the above space-group names.
They are only intended as comments.
;
_shelx_estimated_absorpt_t_min 0.967
_shelx_estimated_absorpt_t_max 0.983

loop_
_space_group_symop_operation_xyz
'x, y, z'
'-x, y, -z'
'x+1/2, y+1/2, z'
'-x+1/2, y+1/2, -z'

loop_
_atom_site_label
_atom_site_type_symbol
_atom_site_fract_x
_atom_site_fract_y
_atom_site_fract_z
_atom_site_U_iso_or_equiv
_atom_site_adp_type
_atom_site_occupancy
_atom_site_site_symmetry_order
_atom_site_calc_flag
_atom_site_refinement_flags_posn
_atom_site_refinement_flags_adp
_atom_site_refinement_flags_occupancy
_atom_site_disorder_assembly
_atom_site_disorder_group
Mn1 Mn 0.26192(3) 1.00050(12) -0.24178(5) 0.0234(3) Uani 1 1 d . . . . .
N1 N 0.29062(15) 0.8770(5) -0.1320(3) 0.0204(12) Uani 1 1 d . . . . .
N2 N 0.20509(13) 0.9852(7) -0.1758(3) 0.0199(11) Uani 1 1 d . . . . .
N3 N 0.22202(14) 1.0230(6) -0.3662(3) 0.0216(13) Uani 1 1 d . . . . .
N4 N 0.30721(15) 0.9172(6) -0.3232(3) 0.0234(12) Uani 1 1 d . . . . .
N5 N 0.3091(2) 0.9430(6) -0.7126(4) 0.0378(17) Uani 1 1 d . . . . .
N6 N 0.4791(3) 0.840(2) -0.1458(7) 0.136(6) Uani 1 1 d . . . . .
N7 N 0.21808(16) 0.7139(5) 0.1943(3) 0.0239(12) Uani 1 1 d . . . . .
N8 N 0.0518(4) 1.2643(15) -0.3541(7) 0.120(5) Uani 1 1 d . . . . .
C1 C 0.1884(2) 0.7805(8) 0.3348(4) 0.0406(19) Uani 1 1 d . . . . .
H1A H 0.167680 0.704267 0.327373 0.061 Uiso 1 1 calc R U . . .
H1B H 0.175056 0.861775 0.360406 0.061 Uiso 1 1 calc R U . . .
H1C H 0.213057 0.751422 0.376426 0.061 Uiso 1 1 calc R U . . .
C2 C 0.2025(2) 0.8171(7) 0.2436(4) 0.0283(15) Uani 1 1 d . . . . .
C3 C 0.2003(2) 0.9493(6) 0.2107(4) 0.0318(17) Uani 1 1 d . . . . .
H3 H 0.190412 1.021179 0.247615 0.038 Uiso 1 1 calc R U . . .
C4 C 0.2124(2) 0.9824(9) 0.1237(4) 0.0296(16) Uani 1 1 d . . . . .
H4 H 0.211369 1.075338 0.101694 0.036 Uiso 1 1 calc R U . . .
C5 C 0.22576(19) 0.8742(7) 0.0712(4) 0.0227(14) Uani 1 1 d . . . . .
C6 C 0.22859(19) 0.7423(7) 0.1100(4) 0.0218(14) Uani 1 1 d . . . . .
H6 H 0.238504 0.668246 0.074844 0.026 Uiso 1 1 calc R U . . .
C7 C 0.23585(19) 0.8982(6) -0.0250(4) 0.0222(14) Uani 1 1 d . . . . .
C8 C 0.27696(18) 0.8633(6) -0.0461(4) 0.0177(13) Uani 1 1 d . . . . .
C9 C 0.31173(19) 0.8137(7) 0.0157(4) 0.0233(15) Uani 1 1 d . . . . .
H9 H 0.311151 0.797578 0.079458 0.028 Uiso 1 1 calc R U . . .
C10 C 0.34485(19) 0.7942(7) -0.0315(4) 0.0248(15) Uani 1 1 d . . . . .
H10 H 0.371980 0.759669 -0.007775 0.030 Uiso 1 1 calc R U . . .
C11 C 0.33247(19) 0.8345(7) -0.1250(4) 0.0235(14) Uani 1 1 d . . . . .
C12 C 0.35827(19) 0.8306(7) -0.1968(4) 0.0267(15) Uani 1 1 d . . . . .
C13 C 0.4039(2) 0.7875(10) -0.1727(5) 0.042(2) Uani 1 1 d . . . . .
C14 C 0.4357(3) 0.8840(18) -0.1693(7) 0.110(5) Uani 1 1 d . . . . .
H14 H 0.429338 0.978872 -0.182244 0.131 Uiso 1 1 calc R U . . .
C15 C 0.4547(4) 0.6074(18) -0.1392(8) 0.107(5) Uani 1 1 d . . . . .
H15 H 0.460591 0.511182 -0.130368 0.128 Uiso 1 1 calc R U . . .
C16 C 0.4825(5) 0.692(2) -0.1332(9) 0.096(4) Uani 1 1 d . U . . .
C17 C 0.5325(4) 0.658(2) -0.1115(9) 0.153(7) Uani 1 1 d . U . . .
H17A H 0.538212 0.625592 -0.048186 0.229 Uiso 1 1 calc R U . . .
H17B H 0.549109 0.742867 -0.119634 0.229 Uiso 1 1 calc R U . . .
H17C H 0.540643 0.586273 -0.153607 0.229 Uiso 1 1 calc R U . . .
C18 C 0.4147(3) 0.6550(14) -0.1590(7) 0.094(4) Uani 1 1 d . . . . .
H18 H 0.392321 0.588324 -0.163633 0.112 Uiso 1 1 calc R U . . .
C19 C 0.34674(19) 0.8700(7) -0.2884(4) 0.0278(15) Uani 1 1 d . . . . .
C20 C 0.3737(2) 0.8680(8) -0.3601(4) 0.0374(18) Uani 1 1 d . . . . .
H20 H 0.402599 0.838756 -0.354579 0.045 Uiso 1 1 calc R U . . .
C21 C 0.35177(19) 0.9137(8) -0.4363(4) 0.0278(15) Uani 1 1 d . . . . .
H21 H 0.362112 0.924277 -0.494534 0.033 Uiso 1 1 calc R U . . .
C22 C 0.3095(2) 0.9440(6) -0.4140(4) 0.0256(15) Uani 1 1 d . . . . .
C23 C 0.27626(18) 1.0005(9) -0.4744(3) 0.0229(12) Uani 1 1 d . . . . .
C24 C 0.28621(19) 1.0255(8) -0.5705(4) 0.0264(17) Uani 1 1 d . . . . .
C25 C 0.2868(3) 1.1586(8) -0.6028(5) 0.043(2) Uani 1 1 d . . . . .
H25 H 0.278009 1.233957 -0.567212 0.052 Uiso 1 1 calc R U . . .
C26 C 0.3004(3) 1.1817(8) -0.6887(5) 0.051(2) Uani 1 1 d . . . . .
H26 H 0.302353 1.273634 -0.711545 0.061 Uiso 1 1 calc R U . . .
C27 C 0.3107(3) 1.0734(9) -0.7389(5) 0.0344(18) Uani 1 1 d . . . . .
C28 C 0.3277(3) 1.0987(9) -0.8316(5) 0.054(2) Uani 1 1 d . . . . .
H28A H 0.349473 1.028964 -0.841174 0.081 Uiso 1 1 calc R U . . .
H28B H 0.340281 1.191761 -0.832266 0.081 Uiso 1 1 calc R U . . .
H28C H 0.304251 1.091407 -0.880614 0.081 Uiso 1 1 calc R U . . .
C29 C 0.2964(2) 0.9210(8) -0.6281(4) 0.0286(15) Uani 1 1 d . . . . .
H29 H 0.294379 0.827755 -0.607703 0.034 Uiso 1 1 calc R U . . .
C30 C 0.23533(19) 1.0306(6) -0.4516(4) 0.0227(16) Uani 1 1 d . . . . .
C31 C 0.2000(2) 1.0752(7) -0.5157(4) 0.0272(15) Uani 1 1 d . . . . .
H31 H 0.200763 1.092501 -0.579282 0.033 Uiso 1 1 calc R U . . .
C32 C 0.1665(2) 1.0875(7) -0.4688(4) 0.0304(16) Uani 1 1 d . . . . .
H32 H 0.138478 1.112838 -0.493378 0.036 Uiso 1 1 calc R U . . .
C33 C 0.1797(2) 1.0560(7) -0.3747(4) 0.0253(15) Uani 1 1 d . . . . .
C34 C 0.1533(2) 1.0556(7) -0.3036(4) 0.0277(16) Uani 1 1 d . . . . .
C35 C 0.1079(2) 1.0952(10) -0.3266(5) 0.043(2) Uani 1 1 d . . . . .
C36 C 0.0762(3) 1.0010(19) -0.3441(7) 0.101(4) Uani 1 1 d . . . . .
H36 H 0.083470 0.905171 -0.342027 0.122 Uiso 1 1 calc R U . . .
C37 C 0.0348(3) 1.036(2) -0.3643(9) 0.117(6) Uani 1 1 d . . . . .
H37 H 0.013866 0.965457 -0.376898 0.141 Uiso 1 1 calc R U . . .
C38 C 0.0243(4) 1.1601(19) -0.3662(8) 0.084(4) Uani 1 1 d . U . . .
C39 C -0.0201(3) 1.219(2) -0.3851(7) 0.140(6) Uani 1 1 d . U . . .
H39A H -0.039970 1.145337 -0.406782 0.210 Uiso 1 1 calc R U . . .
H39B H -0.020247 1.291987 -0.432042 0.210 Uiso 1 1 calc R U . . .
H39C H -0.029016 1.259569 -0.328544 0.210 Uiso 1 1 calc R U . . .
C40 C 0.0952(3) 1.2264(12) -0.3303(7) 0.076(3) Uani 1 1 d . . . . .
H40 H 0.115706 1.297744 -0.316711 0.091 Uiso 1 1 calc R U . . .
C41 C 0.16508(18) 1.0179(8) -0.2113(4) 0.0218(14) Uani 1 1 d . . . . .
C42 C 0.13603(16) 1.0018(10) -0.1426(3) 0.0255(13) Uani 1 1 d . . . . .
H42 H 0.106160 1.017965 -0.150400 0.031 Uiso 1 1 calc R U . . .
C43 C 0.1585(2) 0.9606(6) -0.0667(4) 0.0288(18) Uani 1 1 d . . . . .
H43 H 0.147777 0.943564 -0.009465 0.035 Uiso 1 1 calc R U . . .
C44 C 0.2025(2) 0.9459(6) -0.0858(4) 0.0222(15) Uani 1 1 d . . . . .

loop_
_atom_site_aniso_label
_atom_site_aniso_U_11
_atom_site_aniso_U_22
_atom_site_aniso_U_33
_atom_site_aniso_U_23
_atom_site_aniso_U_13
_atom_site_aniso_U_12
Mn1 0.0280(5) 0.0253(5) 0.0175(4) 0.0024(6) 0.0052(3) 0.0052(5)
N1 0.023(3) 0.024(3) 0.014(2) 0.002(2) 0.005(2) 0.007(2)
N2 0.018(2) 0.023(3) 0.018(2) 0.002(3) -0.0009(19) 0.007(2)
N3 0.024(3) 0.026(4) 0.015(2) 0.001(2) 0.0034(19) 0.008(2)
N4 0.024(3) 0.028(3) 0.019(3) -0.001(2) 0.008(2) 0.007(2)
N5 0.057(4) 0.028(4) 0.031(4) -0.001(3) 0.018(3) -0.003(3)
N6 0.047(6) 0.291(19) 0.070(6) -0.034(10) 0.005(5) -0.019(9)
N7 0.030(3) 0.023(3) 0.020(3) 0.001(2) 0.006(2) 0.003(2)
N8 0.116(10) 0.163(12) 0.086(7) 0.030(8) 0.031(7) 0.090(9)
C1 0.060(5) 0.036(5) 0.029(4) 0.002(3) 0.017(4) 0.005(4)
C2 0.034(4) 0.032(4) 0.021(3) 0.005(3) 0.009(3) 0.002(3)
C3 0.047(4) 0.026(4) 0.023(3) -0.004(3) 0.006(3) 0.014(3)
C4 0.038(4) 0.035(5) 0.015(3) 0.007(3) 0.001(2) 0.003(3)
C5 0.030(4) 0.026(4) 0.012(3) 0.003(3) 0.004(3) 0.008(3)
C6 0.026(3) 0.025(4) 0.016(3) -0.003(3) 0.006(3) 0.002(3)
C7 0.029(4) 0.015(3) 0.023(3) -0.003(3) 0.006(3) 0.000(3)
C8 0.021(3) 0.017(3) 0.015(3) 0.003(2) 0.004(2) 0.004(2)
C9 0.033(4) 0.025(4) 0.011(3) -0.001(3) -0.003(3) 0.005(3)
C10 0.020(3) 0.034(4) 0.020(3) -0.001(3) 0.001(3) 0.007(3)
C11 0.023(3) 0.031(4) 0.017(3) 0.003(3) 0.001(3) 0.002(3)
C12 0.017(3) 0.037(4) 0.026(3) 0.004(3) 0.003(3) 0.001(3)
C13 0.028(4) 0.075(6) 0.022(4) 0.007(4) 0.002(3) 0.015(4)
C14 0.032(6) 0.219(16) 0.075(7) -0.031(9) -0.011(5) -0.025(8)
C15 0.087(9) 0.164(14) 0.068(8) 0.004(9) -0.001(7) 0.092(10)
C16 0.090(9) 0.145(11) 0.053(6) 0.002(7) 0.009(6) 0.031(9)
C17 0.059(7) 0.306(19) 0.093(8) 0.007(10) 0.004(6) 0.099(10)
C18 0.059(6) 0.134(12) 0.086(8) 0.027(7) 0.002(6) 0.072(7)
C19 0.024(4) 0.035(4) 0.025(3) -0.003(3) 0.002(3) 0.003(3)
C20 0.025(4) 0.054(5) 0.034(4) 0.005(4) 0.008(3) 0.011(3)
C21 0.025(3) 0.041(4) 0.019(3) -0.005(3) 0.010(3) 0.003(3)
C22 0.037(4) 0.024(4) 0.016(3) -0.004(3) 0.005(3) 0.005(3)
C23 0.041(3) 0.016(3) 0.013(2) 0.006(4) 0.006(2) 0.004(4)
C24 0.029(3) 0.034(5) 0.018(3) 0.000(3) 0.007(2) 0.005(3)
C25 0.079(6) 0.027(4) 0.027(4) 0.003(3) 0.024(4) 0.017(4)
C26 0.101(7) 0.031(5) 0.025(4) 0.012(3) 0.027(4) 0.006(4)
C27 0.052(5) 0.029(5) 0.023(4) -0.003(3) 0.005(3) 0.001(4)
C28 0.096(7) 0.034(5) 0.038(4) 0.002(4) 0.031(5) -0.007(5)
C29 0.036(4) 0.025(4) 0.027(4) 0.001(3) 0.012(3) 0.006(3)
C30 0.030(3) 0.023(5) 0.014(3) 0.001(3) 0.001(2) 0.005(3)
C31 0.034(4) 0.032(4) 0.016(3) 0.003(3) 0.000(3) 0.003(3)
C32 0.036(4) 0.032(4) 0.022(3) 0.005(3) -0.002(3) 0.006(3)
C33 0.031(4) 0.027(4) 0.018(3) -0.001(3) 0.000(3) 0.009(3)
C34 0.029(4) 0.031(4) 0.022(3) 0.001(3) 0.001(3) 0.011(3)
C35 0.025(4) 0.079(6) 0.024(4) 0.009(4) 0.004(3) 0.012(4)
C36 0.032(5) 0.160(11) 0.108(8) -0.028(11) -0.013(5) -0.031(8)
C37 0.034(6) 0.201(19) 0.112(9) -0.041(12) -0.017(6) -0.016(9)
C38 0.066(7) 0.133(10) 0.052(6) 0.000(7) 0.005(5) 0.029(8)
C39 0.052(7) 0.291(19) 0.076(8) 0.000(10) 0.003(6) 0.078(9)
C40 0.039(5) 0.095(9) 0.093(8) 0.017(6) 0.008(5) 0.037(5)
C41 0.027(3) 0.019(4) 0.019(3) 0.000(3) 0.003(2) 0.011(3)
C42 0.015(3) 0.037(3) 0.025(3) -0.010(4) 0.007(2) 0.005(4)
C43 0.027(4) 0.042(5) 0.019(3) 0.002(3) 0.010(3) 0.003(3)
C44 0.029(4) 0.024(4) 0.014(3) 0.000(2) 0.006(3) 0.003(3)

loop_
_atom_type_symbol
_atom_type_description
_atom_type_scat_dispersion_real
_atom_type_scat_dispersion_imag
_atom_type_scat_source
C C 0.0033 0.0016 'International Tables Vol C Tables 4.2.6.8 and 6.1.1.4'
H H 0.0000 0.0000 'International Tables Vol C Tables 4.2.6.8 and 6.1.1.4'
N N 0.0061 0.0033 'International Tables Vol C Tables 4.2.6.8 and 6.1.1.4'
Mn Mn 0.3368 0.7283 'International Tables Vol C Tables 4.2.6.8 and 6.1.1.4'

loop_
_geom_angle_atom_site_label_1
_geom_angle_atom_site_label_2
_geom_angle_atom_site_label_3
_geom_angle
_geom_angle_site_symmetry_1
_geom_angle_site_symmetry_3
_geom_angle_publ_flag
N4 Mn1 N3 85.92(18) . . ?
N4 Mn1 N1 87.45(18) . . ?
N3 Mn1 N1 151.4(2) . . ?
N4 Mn1 N2 151.8(2) . . ?
N3 Mn1 N2 86.84(17) . . ?
N1 Mn1 N2 86.02(18) . . ?
N4 Mn1 N7 109.8(2) . 4 ?
N3 Mn1 N7 107.3(2) . 4 ?
N1 Mn1 N7 101.08(19) . 4 ?
N2 Mn1 N7 98.4(2) . 4 ?
C11 N1 C8 106.9(5) . . ?
C11 N1 Mn1 123.6(4) . . ?
C8 N1 Mn1 126.6(4) . . ?
C41 N2 C44 106.7(4) . . ?
C41 N2 Mn1 127.3(4) . . ?
C44 N2 Mn1 126.0(4) . . ?
C30 N3 C33 107.1(5) . . ?
C30 N3 Mn1 125.8(4) . . ?
C33 N3 Mn1 126.3(4) . . ?
C22 N4 C19 106.7(5) . . ?
C22 N4 Mn1 125.9(4) . . ?
C19 N4 Mn1 123.8(4) . . ?
C27 N5 C29 116.2(6) . . ?
C14 N6 C16 112.0(13) . . ?
C6 N7 C2 118.8(5) . . ?
C6 N7 Mn1 112.7(4) . 4_545 ?
C2 N7 Mn1 128.0(4) . 4_545 ?
C38 N8 C40 116.0(12) . . ?
C2 C1 H1A 109.5 . . ?
C2 C1 H1B 109.5 . . ?
H1A C1 H1B 109.5 . . ?
C2 C1 H1C 109.5 . . ?
H1A C1 H1C 109.5 . . ?
H1B C1 H1C 109.5 . . ?
N7 C2 C3 120.5(6) . . ?
N7 C2 C1 117.6(6) . . ?
C3 C2 C1 121.9(6) . . ?
C2 C3 C4 121.7(6) . . ?
C2 C3 H3 119.2 . . ?
C4 C3 H3 119.2 . . ?
C5 C4 C3 117.4(7) . . ?
C5 C4 H4 121.3 . . ?
C3 C4 H4 121.3 . . ?
C4 C5 C6 117.9(5) . . ?
C4 C5 C7 120.9(6) . . ?
C6 C5 C7 121.1(5) . . ?
N7 C6 C5 123.5(6) . . ?
N7 C6 H6 118.3 . . ?
C5 C6 H6 118.3 . . ?
C44 C7 C8 126.6(6) . . ?
C44 C7 C5 115.9(5) . . ?
C8 C7 C5 117.4(5) . . ?
N1 C8 C7 124.0(5) . . ?
N1 C8 C9 108.6(5) . . ?
C7 C8 C9 127.3(5) . . ?
C10 C9 C8 108.2(5) . . ?
C10 C9 H9 125.9 . . ?
C8 C9 H9 125.9 . . ?
C9 C10 C11 107.9(5) . . ?
C9 C10 H10 126.1 . . ?
C11 C10 H10 126.1 . . ?
N1 C11 C12 125.5(5) . . ?
N1 C11 C10 108.4(5) . . ?
C12 C11 C10 126.1(6) . . ?
C11 C12 C19 126.8(6) . . ?
C11 C12 C13 116.6(5) . . ?
C19 C12 C13 116.5(5) . . ?
C18 C13 C14 118.0(10) . . ?
C18 C13 C12 121.6(9) . . ?
C14 C13 C12 120.3(9) . . ?
C13 C14 N6 119.3(14) . . ?
C13 C14 H14 120.4 . . ?
N6 C14 H14 120.4 . . ?
C16 C15 C18 116.6(17) . . ?
C16 C15 H15 121.7 . . ?
C18 C15 H15 121.7 . . ?
C15 C16 N6 128.6(15) . . ?
C15 C16 C17 124.9(17) . . ?
N6 C16 C17 106.5(14) . . ?
C16 C17 H17A 109.5 . . ?
C16 C17 H17B 109.5 . . ?
H17A C17 H17B 109.5 . . ?
C16 C17 H17C 109.5 . . ?
H17A C17 H17C 109.5 . . ?
H17B C17 H17C 109.5 . . ?
C13 C18 C15 125.4(14) . . ?
C13 C18 H18 117.3 . . ?
C15 C18 H18 117.3 . . ?
N4 C19 C12 125.4(5) . . ?
N4 C19 C20 108.6(5) . . ?
C12 C19 C20 126.0(6) . . ?
C21 C20 C19 108.6(6) . . ?
C21 C20 H20 125.7 . . ?
C19 C20 H20 125.7 . . ?
C20 C21 C22 107.0(6) . . ?
C20 C21 H21 126.5 . . ?
C22 C21 H21 126.5 . . ?
N4 C22 C23 125.1(6) . . ?
N4 C22 C21 109.0(5) . . ?
C23 C22 C21 125.8(6) . . ?
C30 C23 C22 125.2(5) . . ?
C30 C23 C24 118.7(5) . . ?
C22 C23 C24 116.1(5) . . ?
C25 C24 C29 117.4(6) . . ?
C25 C24 C23 119.3(6) . . ?
C29 C24 C23 123.2(7) . . ?
C24 C25 C26 118.7(7) . . ?
C24 C25 H25 120.7 . . ?
C26 C25 H25 120.7 . . ?
C27 C26 C25 119.4(7) . . ?
C27 C26 H26 120.3 . . ?
C25 C26 H26 120.3 . . ?
N5 C27 C26 124.3(7) . . ?
N5 C27 C28 116.1(7) . . ?
C26 C27 C28 119.5(7) . . ?
C27 C28 H28A 109.5 . . ?
C27 C28 H28B 109.5 . . ?
H28A C28 H28B 109.5 . . ?
C27 C28 H28C 109.5 . . ?
H28A C28 H28C 109.5 . . ?
H28B C28 H28C 109.5 . . ?
N5 C29 C24 123.9(7) . . ?
N5 C29 H29 118.1 . . ?
C24 C29 H29 118.1 . . ?
N3 C30 C23 126.0(5) . . ?
N3 C30 C31 108.8(5) . . ?
C23 C30 C31 125.2(5) . . ?
C32 C31 C30 107.1(5) . . ?
C32 C31 H31 126.5 . . ?
C30 C31 H31 126.5 . . ?
C31 C32 C33 108.0(6) . . ?
C31 C32 H32 126.0 . . ?
C33 C32 H32 126.0 . . ?
N3 C33 C34 125.6(5) . . ?
N3 C33 C32 108.9(5) . . ?
C34 C33 C32 125.5(6) . . ?
C33 C34 C41 126.5(6) . . ?
C33 C34 C35 117.6(5) . . ?
C41 C34 C35 115.8(5) . . ?
C40 C35 C36 114.6(10) . . ?
C40 C35 C34 122.3(8) . . ?
C36 C35 C34 123.1(10) . . ?
C37 C36 C35 123.7(17) . . ?
C37 C36 H36 118.2 . . ?
C35 C36 H36 118.2 . . ?
C38 C37 C36 119.5(16) . . ?
C38 C37 H37 120.2 . . ?
C36 C37 H37 120.2 . . ?
C37 C38 N8 123.9(13) . . ?
C37 C38 C39 127.4(16) . . ?
N8 C38 C39 108.7(15) . . ?
C38 C39 H39A 109.5 . . ?
C38 C39 H39B 109.5 . . ?
H39A C39 H39B 109.5 . . ?
C38 C39 H39C 109.5 . . ?
H39A C39 H39C 109.5 . . ?
H39B C39 H39C 109.5 . . ?
C35 C40 N8 122.2(11) . . ?
C35 C40 H40 118.9 . . ?
N8 C40 H40 118.9 . . ?
N2 C41 C34 124.9(5) . . ?
N2 C41 C42 110.0(5) . . ?
C34 C41 C42 125.0(5) . . ?
C43 C42 C41 107.3(5) . . ?
C43 C42 H42 126.4 . . ?
C41 C42 H42 126.4 . . ?
C42 C43 C44 108.0(5) . . ?
C42 C43 H43 126.0 . . ?
C44 C43 H43 126.0 . . ?
N2 C44 C7 126.1(5) . . ?
N2 C44 C43 108.0(5) . . ?
C7 C44 C43 125.9(6) . . ?

loop_
_geom_bond_atom_site_label_1
_geom_bond_atom_site_label_2
_geom_bond_distance
_geom_bond_site_symmetry_2
_geom_bond_publ_flag
Mn1 N4 2.111(5) . ?
Mn1 N3 2.119(4) . ?
Mn1 N1 2.127(5) . ?
Mn1 N2 2.127(4) . ?
Mn1 N7 2.237(5) 4 ?
N1 C11 1.376(7) . ?
N1 C8 1.379(7) . ?
N2 C41 1.352(7) . ?
N2 C44 1.382(7) . ?
N3 C30 1.362(7) . ?
N3 C33 1.364(8) . ?
N4 C22 1.365(8) . ?
N4 C19 1.375(8) . ?
N5 C27 1.315(8) . ?
N5 C29 1.356(9) . ?
N6 C14 1.438(15) . ?
N6 C16 1.44(2) . ?
N7 C6 1.340(7) . ?
N7 C2 1.350(8) . ?
N8 C38 1.325(18) . ?
N8 C40 1.425(13) . ?
C1 C2 1.495(9) . ?
C1 H1A 0.9800 . ?
C1 H1B 0.9800 . ?
C1 H1C 0.9800 . ?
C2 C3 1.359(9) . ?
C3 C4 1.404(9) . ?
C3 H3 0.9500 . ?
C4 C5 1.386(9) . ?
C4 H4 0.9500 . ?
C5 C6 1.390(9) . ?
C5 C7 1.495(8) . ?
C6 H6 0.9500 . ?
C7 C44 1.385(9) . ?
C7 C8 1.404(8) . ?
C8 C9 1.431(8) . ?
C9 C10 1.323(8) . ?
C9 H9 0.9500 . ?
C10 C11 1.440(8) . ?
C10 H10 0.9500 . ?
C11 C12 1.395(8) . ?
C12 C19 1.408(9) . ?
C12 C13 1.503(9) . ?
C13 C18 1.329(14) . ?
C13 C14 1.366(14) . ?
C14 H14 0.9500 . ?
C15 C16 1.19(2) . ?
C15 C18 1.347(13) . ?
C15 H15 0.9500 . ?
C16 C17 1.611(17) . ?
C17 H17A 0.9800 . ?
C17 H17B 0.9800 . ?
C17 H17C 0.9800 . ?
C18 H18 0.9500 . ?
C19 C20 1.418(9) . ?
C20 C21 1.326(9) . ?
C20 H20 0.9500 . ?
C21 C22 1.435(9) . ?
C21 H21 0.9500 . ?
C22 C23 1.410(9) . ?
C23 C30 1.397(8) . ?
C23 C24 1.493(7) . ?
C24 C25 1.366(10) . ?
C24 C29 1.372(9) . ?
C25 C26 1.390(9) . ?
C25 H25 0.9500 . ?
C26 C27 1.334(11) . ?
C26 H26 0.9500 . ?
C27 C28 1.529(10) . ?
C28 H28A 0.9800 . ?
C28 H28B 0.9800 . ?
C28 H28C 0.9800 . ?
C29 H29 0.9500 . ?
C30 C31 1.447(8) . ?
C31 C32 1.324(9) . ?
C31 H31 0.9500 . ?
C32 C33 1.432(8) . ?
C32 H32 0.9500 . ?
C33 C34 1.401(8) . ?
C34 C41 1.413(8) . ?
C34 C35 1.487(9) . ?
C35 C40 1.324(13) . ?
C35 C36 1.354(14) . ?
C36 C37 1.351(16) . ?
C36 H36 0.9500 . ?
C37 C38 1.24(2) . ?
C37 H37 0.9500 . ?
C38 C39 1.514(15) . ?
C39 H39A 0.9800 . ?
C39 H39B 0.9800 . ?
C39 H39C 0.9800 . ?
C40 H40 0.9500 . ?
C41 C42 1.438(7) . ?
C42 C43 1.318(8) . ?
C42 H42 0.9500 . ?
C43 C44 1.450(9) . ?
C43 H43 0.9500 . ?
